data_7021946
loop_
_publ_author_name
'Lohr, Tracy L.'
'Piers, Warren E.'
'Parvez, Masood'

_publ_section_title
;
 Reversible insertion of carbon dioxide into Pt(ii)-hydroxo bonds.
;
_journal_issue 41
_journal_name_full 'Dalton transactions (Cambridge, England : 2003)'
_journal_page_first 14742
_journal_page_last 14748
_journal_paper_doi 10.1039/c3dt51701b
_journal_volume 42
_journal_year 2013
_chemical_formula_moiety 'C73 H83 Cl N2 Pt, 2(C7 H8)'
_chemical_formula_sum 'C87 H99 Cl N2 Pt'
_chemical_formula_weight 1403.22
_chemical_name_systematic
;
 ?
;
_space_group_IT_number 4
_symmetry_cell_setting monoclinic
_symmetry_space_group_name_Hall 'P 2yb'
_symmetry_space_group_name_H-M 'P 1 21 1'
_atom_sites_solution_hydrogens geom
_atom_sites_solution_primary direct
_atom_sites_solution_secondary difmap
_cell_angle_alpha 90.00
_cell_angle_beta 102.8222(12)
_cell_angle_gamma 90.00
_cell_formula_units_Z 2
_cell_length_a 10.8012(2)
_cell_length_b 18.7802(4)
_cell_length_c 18.7036(4)
_cell_measurement_reflns_used 14180
_cell_measurement_temperature 173(2)
_cell_measurement_theta_max 26.0
_cell_measurement_theta_min 1.0
_cell_volume 3699.39(13)
_computing_cell_refinement 'HKL DENZO (Otwinowski & Minor, 1997)'
_computing_data_collection 'COLLECT (Hooft, 1998)'
_computing_data_reduction 'SCALEPACK (Otwinowski & Minor, 1997)'
_computing_molecular_graphics 'ORTEP-3 (Farrugia, 1997)'
_computing_publication_material 'SHELXL-97 (Sheldrick, 2008)'
_computing_structure_refinement 'SHELXL-97 (Sheldrick, 2008)'
_computing_structure_solution 'SIR92 (Altomare et al., 1991)'
_diffrn_ambient_temperature 173(2)
_diffrn_measured_fraction_theta_full 0.998
_diffrn_measured_fraction_theta_max 0.997
_diffrn_measurement_device_type 'Nonius APEX2 CCD'
_diffrn_measurement_method ' \w and \f scans '
_diffrn_radiation_monochromator graphite
_diffrn_radiation_source 'fine-focus sealed tube'
_diffrn_radiation_type MoK\a
_diffrn_radiation_wavelength 0.71073
_diffrn_reflns_av_R_equivalents 0.1086
_diffrn_reflns_av_sigmaI/netI 0.1165
_diffrn_reflns_limit_h_max 13
_diffrn_reflns_limit_h_min -13
_diffrn_reflns_limit_k_max 22
_diffrn_reflns_limit_k_min -23
_diffrn_reflns_limit_l_max 23
_diffrn_reflns_limit_l_min -23
_diffrn_reflns_number 27157
_diffrn_reflns_theta_full 25.00
_diffrn_reflns_theta_max 26.04
_diffrn_reflns_theta_min 2.01
_diffrn_standards_number 0
_exptl_absorpt_coefficient_mu 1.978
_exptl_absorpt_correction_T_max 0.8740
_exptl_absorpt_correction_T_min 0.8578
_exptl_absorpt_correction_type multi-scan
_exptl_absorpt_process_details 'SORTAV: (Blessing, 1997)'
_exptl_crystal_colour 'Dark brown'
_exptl_crystal_density_diffrn 1.260
_exptl_crystal_density_method 'not measured'
_exptl_crystal_description Prism
_exptl_crystal_F_000 1460
_exptl_crystal_size_max 0.08
_exptl_crystal_size_mid 0.08
_exptl_crystal_size_min 0.07
_refine_diff_density_max 1.811
_refine_diff_density_min -0.829
_refine_diff_density_rms 0.144
_refine_ls_abs_structure_details 'Flack H D (1983), Acta Cryst. A39, 876-881'
_refine_ls_abs_structure_Flack 0.070(11)
_refine_ls_extinction_method none
_refine_ls_goodness_of_fit_ref 1.081
_refine_ls_hydrogen_treatment constr
_refine_ls_matrix_type full
_refine_ls_number_parameters 839
_refine_ls_number_reflns 14483
_refine_ls_number_restraints 43
_refine_ls_restrained_S_all 1.080
_refine_ls_R_factor_all 0.0912
_refine_ls_R_factor_gt 0.0683
_refine_ls_shift/su_max 0.004
_refine_ls_shift/su_mean 0.000
_refine_ls_structure_factor_coef Fsqd
_refine_ls_weighting_details 'calc w=1/[\s^2^(Fo^2^)+(0.0344P)^2^+25.3895P] where P=(Fo^2^+2Fc^2^)/3'
_refine_ls_weighting_scheme calc
_refine_ls_wR_factor_gt 0.1472
_refine_ls_wR_factor_ref 0.1642
_reflns_number_gt 11844
_reflns_number_total 14483
_reflns_threshold_expression >2sigma(I)
_cod_data_source_file c3dt51701b.txt
_cod_data_source_block Compound_MeCl
_cod_depositor_comments
;
The following automatic conversions were performed:

'_symmetry_cell_setting' value 'Monoclinic' changed to 'monoclinic'
according to /home/saulius/struct/CIF-dictionaries/cif_core.dic
dictionary named 'cif_core.dic' version 2.4.2 from
2011-04-26.

'_exptl_absorpt_correction_type' value 'Multi-scan'
changed to 'multi-scan' according to
/home/saulius/struct/CIF-dictionaries/cif_core.dic dictionary named
'cif_core.dic' version 2.4.2 from 2011-04-26.

Automatic conversion script
Id: cif_fix_values 1891 2012-01-12 08:04:46Z andrius 
;
_cod_original_sg_symbol_H-M 'P 21'
_cod_database_code 7021946

loop_
_symmetry_equiv_pos_as_xyz
'x, y, z'
'-x, y+1/2, -z'

loop_
_atom_site_label
_atom_site_type_symbol
_atom_site_fract_x
_atom_site_fract_y
_atom_site_fract_z
_atom_site_U_iso_or_equiv
_atom_site_adp_type
_atom_site_occupancy
_atom_site_symmetry_multiplicity
_atom_site_calc_flag
_atom_site_refinement_flags
Pt1 Pt -0.16650(3) 0.59945(3) 0.186913(18) 0.03001(10) Uani 1 1 d .
Cl1 Cl -0.3519(2) 0.6046(4) 0.10331(15) 0.0569(8) Uani 1 1 d .
N1 N -0.0736(7) 0.5311(4) 0.1248(4) 0.0237(17) Uani 1 1 d .
N2 N 0.0109(6) 0.5979(8) 0.2527(3) 0.0268(15) Uani 1 1 d .
C1 C 0.0483(9) 0.5281(5) 0.1532(5) 0.027(2) Uani 1 1 d .
C2 C 0.1566(9) 0.5032(5) 0.1267(5) 0.028(2) Uani 1 1 d .
C3 C 0.1795(12) 0.4759(7) 0.0623(7) 0.041(3) Uani 1 1 d .
H3 H 0.1097 0.4631 0.0239 0.049 Uiso 1 1 calc R
C4 C 0.3004(14) 0.4670(8) 0.0525(8) 0.041(4) Uani 1 1 d .
H4 H 0.3127 0.4479 0.0075 0.049 Uiso 1 1 calc R
C5 C 0.4066(11) 0.4854(6) 0.1075(8) 0.047(3) Uani 1 1 d .
H5 H 0.4898 0.4776 0.1003 0.057 Uiso 1 1 calc R
C6 C 0.3890(10) 0.5154(5) 0.1732(6) 0.031(2) Uani 1 1 d .
C7 C 0.4855(11) 0.5409(7) 0.2344(7) 0.048(3) Uani 1 1 d .
H7 H 0.5726 0.5356 0.2334 0.057 Uiso 1 1 calc R
C8 C 0.4534(10) 0.5724(6) 0.2930(6) 0.039(3) Uani 1 1 d .
H8 H 0.5197 0.5878 0.3323 0.047 Uiso 1 1 calc R
C9 C 0.3262(10) 0.5833(4) 0.2987(6) 0.034(3) Uani 1 1 d .
H9 H 0.3067 0.6064 0.3401 0.041 Uiso 1 1 calc R
C10 C 0.2319(9) 0.5591(5) 0.2416(5) 0.028(2) Uani 1 1 d .
C11 C 0.2661(10) 0.5250(5) 0.1813(6) 0.031(2) Uani 1 1 d .
C12 C 0.0931(9) 0.5642(5) 0.2243(5) 0.024(2) Uani 1 1 d .
C13 C -0.1218(8) 0.5005(5) 0.0543(5) 0.025(2) Uani 1 1 d .
C14 C -0.1595(9) 0.5457(5) -0.0039(5) 0.025(2) Uani 1 1 d .
H14 H -0.1578 0.5958 0.0040 0.031 Uiso 1 1 calc R
C15 C -0.1999(9) 0.5188(5) -0.0740(5) 0.025(2) Uani 1 1 d .
C16 C -0.2065(8) 0.4447(5) -0.0833(5) 0.024(2) Uani 1 1 d .
H16 H -0.2337 0.4258 -0.1314 0.029 Uiso 1 1 calc R
C17 C -0.1746(10) 0.3983(5) -0.0246(6) 0.022(2) Uani 1 1 d .
C18 C -0.1295(9) 0.4276(5) 0.0455(6) 0.026(2) Uani 1 1 d .
H18 H -0.1044 0.3972 0.0868 0.031 Uiso 1 1 calc R
C19 C -0.2404(10) 0.5689(5) -0.1381(5) 0.024(2) Uani 1 1 d .
C20 C -0.1488(9) 0.6069(9) -0.1660(5) 0.033(3) Uani 1 1 d .
C21 C -0.1906(10) 0.6500(6) -0.2272(6) 0.037(2) Uani 1 1 d .
H21 H -0.1301 0.6751 -0.2475 0.044 Uiso 1 1 calc R
C22 C -0.3170(14) 0.6571(6) -0.2586(6) 0.050(3) Uani 1 1 d .
H22 H -0.3431 0.6870 -0.3002 0.060 Uiso 1 1 calc R
C23 C -0.4060(12) 0.6216(6) -0.2308(6) 0.048(3) Uani 1 1 d .
H23 H -0.4934 0.6266 -0.2536 0.058 Uiso 1 1 calc R
C24 C -0.3696(10) 0.5776(5) -0.1687(6) 0.036(3) Uani 1 1 d .
C25 C -0.0074(9) 0.5969(10) -0.1318(5) 0.039(2) Uani 1 1 d .
H25 H -0.0002 0.5896 -0.0781 0.047 Uiso 1 1 calc R
C26 C 0.0500(17) 0.5342(10) -0.1584(10) 0.055(5) Uani 1 1 d .
H26A H 0.1401 0.5315 -0.1340 0.066 Uiso 1 1 calc R
H26B H 0.0417 0.5381 -0.2115 0.066 Uiso 1 1 calc R
H26C H 0.0065 0.4911 -0.1475 0.066 Uiso 1 1 calc R
C27 C 0.0698(17) 0.6674(10) -0.1401(9) 0.050(4) Uani 1 1 d .
H27A H 0.1590 0.6611 -0.1151 0.060 Uiso 1 1 calc R
H27B H 0.0338 0.7076 -0.1181 0.060 Uiso 1 1 calc R
H27C H 0.0643 0.6771 -0.1922 0.060 Uiso 1 1 calc R
C28 C -0.4706(12) 0.5436(7) -0.1333(7) 0.046(3) Uani 1 1 d .
H28 H -0.4243 0.5168 -0.0893 0.055 Uiso 1 1 calc R
C29 C -0.5502(12) 0.5988(14) -0.1065(8) 0.075(4) Uani 1 1 d .
H29A H -0.6078 0.5754 -0.0801 0.090 Uiso 1 1 calc R
H29B H -0.5998 0.6252 -0.1484 0.090 Uiso 1 1 calc R
H29C H -0.4948 0.6318 -0.0734 0.090 Uiso 1 1 calc R
C30 C -0.5530(15) 0.4907(8) -0.1828(8) 0.063(4) Uani 1 1 d .
H30A H -0.6108 0.4678 -0.1561 0.076 Uiso 1 1 calc R
H30B H -0.4994 0.4545 -0.1984 0.076 Uiso 1 1 calc R
H30C H -0.6026 0.5154 -0.2259 0.076 Uiso 1 1 calc R
C31 C -0.1915(9) 0.3201(5) -0.0373(5) 0.026(2) Uani 1 1 d .
C32 C -0.3081(9) 0.2893(5) -0.0362(5) 0.027(2) Uani 1 1 d .
C33 C -0.3266(13) 0.2159(7) -0.0511(9) 0.037(3) Uani 1 1 d .
H33 H -0.4071 0.1946 -0.0529 0.044 Uiso 1 1 calc R
C34 C -0.2266(10) 0.1753(6) -0.0633(6) 0.038(3) Uani 1 1 d .
H34 H -0.2372 0.1256 -0.0726 0.046 Uiso 1 1 calc R
C35 C -0.1113(11) 0.2074(6) -0.0619(6) 0.033(2) Uani 1 1 d .
H35 H -0.0435 0.1785 -0.0699 0.040 Uiso 1 1 calc R
C36 C -0.0891(10) 0.2780(5) -0.0497(5) 0.030(2) Uani 1 1 d .
C37 C -0.4222(12) 0.3306(6) -0.0217(7) 0.046(3) Uani 1 1 d .
H37 H -0.4026 0.3824 -0.0251 0.055 Uiso 1 1 calc R
C38 C -0.4340(19) 0.3170(10) 0.0558(9) 0.084(6) Uani 1 1 d .
H38A H -0.4996 0.3480 0.0675 0.101 Uiso 1 1 calc R
H38B H -0.3525 0.3268 0.0896 0.101 Uiso 1 1 calc R
H38C H -0.4574 0.2671 0.0607 0.101 Uiso 1 1 calc R
C39 C -0.5445(11) 0.3165(9) -0.0773(8) 0.060(4) Uani 1 1 d .
H39A H -0.6053 0.3547 -0.0751 0.072 Uiso 1 1 calc R
H39B H -0.5802 0.2708 -0.0662 0.072 Uiso 1 1 calc R
H39C H -0.5273 0.3146 -0.1265 0.072 Uiso 1 1 calc R
C40 C 0.0389(9) 0.3118(5) -0.0498(6) 0.034(2) Uani 1 1 d .
H40 H 0.0365 0.3617 -0.0313 0.040 Uiso 1 1 calc R
C41 C 0.0644(13) 0.3163(9) -0.1257(8) 0.067(4) Uani 1 1 d .
H41A H 0.1385 0.3467 -0.1247 0.081 Uiso 1 1 calc R
H41B H -0.0098 0.3366 -0.1595 0.081 Uiso 1 1 calc R
H41C H 0.0810 0.2684 -0.1424 0.081 Uiso 1 1 calc R
C42 C 0.1502(13) 0.2737(8) 0.0012(10) 0.060(5) Uani 1 1 d .
H42A H 0.2268 0.3031 0.0072 0.072 Uiso 1 1 calc R
H42B H 0.1649 0.2277 -0.0202 0.072 Uiso 1 1 calc R
H42C H 0.1298 0.2661 0.0491 0.072 Uiso 1 1 calc R
C43 C 0.0568(9) 0.6415(5) 0.3155(5) 0.027(2) Uani 1 1 d .
C44 C 0.0880(9) 0.7111(5) 0.3048(5) 0.028(2) Uani 1 1 d .
H44 H 0.0768 0.7293 0.2564 0.034 Uiso 1 1 calc R
C45 C 0.1353(9) 0.7546(5) 0.3637(6) 0.025(2) Uani 1 1 d .
C46 C 0.1497(9) 0.7272(5) 0.4335(5) 0.025(2) Uani 1 1 d .
H46 H 0.1827 0.7566 0.4746 0.030 Uiso 1 1 calc R
C47 C 0.1167(9) 0.6576(6) 0.4443(5) 0.029(2) Uani 1 1 d .
C48 C 0.0700(8) 0.6137(5) 0.3860(5) 0.026(2) Uani 1 1 d .
H48 H 0.0474 0.5658 0.3933 0.032 Uiso 1 1 calc R
C49 C 0.1694(11) 0.8318(6) 0.3521(5) 0.030(2) Uani 1 1 d .
C50 C 0.2875(12) 0.8470(7) 0.3336(7) 0.040(3) Uani 1 1 d .
C51 C 0.3155(12) 0.9173(6) 0.3225(6) 0.044(3) Uani 1 1 d .
H51 H 0.3938 0.9289 0.3102 0.052 Uiso 1 1 calc R
C52 C 0.2315(13) 0.9712(6) 0.3290(8) 0.056(4) Uani 1 1 d .
H52 H 0.2529 1.0193 0.3217 0.067 Uiso 1 1 calc R
C53 C 0.1154(13) 0.9554(6) 0.3463(7) 0.050(3) Uani 1 1 d .
H53 H 0.0575 0.9926 0.3498 0.060 Uiso 1 1 calc R
C54 C 0.0843(11) 0.8853(6) 0.3584(6) 0.036(2) Uani 1 1 d .
C55 C 0.3813(11) 0.7890(7) 0.3250(8) 0.043(3) Uani 1 1 d .
H55 H 0.3489 0.7435 0.3417 0.052 Uiso 1 1 calc R
C56 C 0.3880(16) 0.7787(8) 0.2462(8) 0.065(4) Uani 1 1 d .
H56A H 0.4385 0.7362 0.2420 0.078 Uiso 1 1 calc R
H56B H 0.4276 0.8204 0.2292 0.078 Uiso 1 1 calc R
H56C H 0.3020 0.7726 0.2161 0.078 Uiso 1 1 calc R
C57 C 0.5106(13) 0.8019(10) 0.3734(11) 0.086(6) Uani 1 1 d .
H57A H 0.5672 0.7625 0.3678 0.103 Uiso 1 1 calc R
H57B H 0.5034 0.8049 0.4246 0.103 Uiso 1 1 calc R
H57C H 0.5452 0.8466 0.3592 0.103 Uiso 1 1 calc R
C58 C -0.0440(13) 0.8694(6) 0.3755(7) 0.050(3) Uani 1 1 d .
H58 H -0.0480 0.8174 0.3865 0.060 Uiso 1 1 calc R
C59 C -0.1533(13) 0.8875(9) 0.3101(9) 0.069(4) Uani 1 1 d .
H59A H -0.2298 0.8988 0.3280 0.083 Uiso 1 1 calc R
H59B H -0.1702 0.8466 0.2769 0.083 Uiso 1 1 calc R
H59C H -0.1296 0.9287 0.2839 0.083 Uiso 1 1 calc R
C60 C -0.0603(17) 0.9122(10) 0.4440(8) 0.075(5) Uani 1 1 d .
H60A H -0.1386 0.8973 0.4580 0.091 Uiso 1 1 calc R
H60B H -0.0650 0.9632 0.4325 0.091 Uiso 1 1 calc R
H60C H 0.0124 0.9032 0.4848 0.091 Uiso 1 1 calc R
C61 C 0.1357(10) 0.6329(5) 0.5228(5) 0.030(2) Uani 1 1 d .
C62 C 0.0427(11) 0.6470(6) 0.5624(5) 0.035(2) Uani 1 1 d .
C63 C 0.0680(14) 0.6270(6) 0.6371(6) 0.050(3) Uani 1 1 d .
H63 H 0.0061 0.6356 0.6651 0.060 Uiso 1 1 calc R
C64 C 0.1807(12) 0.5955(13) 0.6697(5) 0.061(4) Uani 1 1 d .
H64 H 0.1976 0.5846 0.7205 0.073 Uiso 1 1 calc R
C65 C 0.2677(12) 0.5797(7) 0.6306(6) 0.056(5) Uani 1 1 d .
H65 H 0.3438 0.5564 0.6544 0.067 Uiso 1 1 calc R
C66 C 0.2499(9) 0.5964(12) 0.5571(5) 0.044(3) Uani 1 1 d .
C67 C -0.0831(13) 0.6808(6) 0.5262(7) 0.046(3) Uani 1 1 d .
H67 H -0.0781 0.6958 0.4756 0.056 Uiso 1 1 calc R
C68 C -0.1887(15) 0.6313(12) 0.5200(17) 0.156(13) Uani 1 1 d .
H68A H -0.2664 0.6534 0.4917 0.187 Uiso 1 1 calc R
H68B H -0.2001 0.6192 0.5691 0.187 Uiso 1 1 calc R
H68C H -0.1706 0.5879 0.4950 0.187 Uiso 1 1 calc R
C69 C -0.115(3) 0.7461(12) 0.5665(12) 0.137(11) Uani 1 1 d .
H69A H -0.1335 0.7862 0.5323 0.164 Uiso 1 1 calc R
H69B H -0.0420 0.7581 0.6062 0.164 Uiso 1 1 calc R
H69C H -0.1888 0.7360 0.5870 0.164 Uiso 1 1 calc R
C70 C 0.3539(11) 0.5802(7) 0.5144(6) 0.054(4) Uani 1 1 d .
H70 H 0.3118 0.5750 0.4614 0.065 Uiso 1 1 calc R
C71 C 0.424(2) 0.5120(14) 0.5389(12) 0.100(8) Uani 1 1 d .
H71A H 0.4791 0.5001 0.5052 0.120 Uiso 1 1 calc R
H71B H 0.3633 0.4734 0.5389 0.120 Uiso 1 1 calc R
H71C H 0.4766 0.5181 0.5885 0.120 Uiso 1 1 calc R
C72 C 0.4439(16) 0.6455(12) 0.5223(12) 0.094(7) Uani 1 1 d .
H72A H 0.4969 0.6422 0.4861 0.113 Uiso 1 1 calc R
H72B H 0.4982 0.6463 0.5718 0.113 Uiso 1 1 calc R
H72C H 0.3934 0.6893 0.5139 0.113 Uiso 1 1 calc R
C73 C -0.2449(8) 0.6673(5) 0.2558(5) 0.0224(19) Uani 1 1 d .
H73A H -0.2071 0.6563 0.3072 0.027 Uiso 1 1 calc R
H73B H -0.3370 0.6601 0.2464 0.027 Uiso 1 1 calc R
H73C H -0.2269 0.7170 0.2457 0.027 Uiso 1 1 calc R
C74 C 0.737(3) 0.3431(19) 0.3182(18) 0.144(9) Uani 1 1 d U
C75 C 0.757(2) 0.4131(17) 0.3026(18) 0.137(9) Uani 1 1 d U
H75 H 0.7713 0.4271 0.2561 0.164 Uiso 1 1 calc R
C76 C 0.757(2) 0.4657(16) 0.361(2) 0.138(9) Uani 1 1 d U
H76 H 0.7815 0.5136 0.3555 0.166 Uiso 1 1 calc R
C77 C 0.721(2) 0.4450(16) 0.4261(17) 0.127(8) Uani 1 1 d U
H77 H 0.7158 0.4793 0.4627 0.152 Uiso 1 1 calc R
C78 C 0.693(2) 0.3779(15) 0.4354(17) 0.125(8) Uani 1 1 d U
H78 H 0.6650 0.3633 0.4778 0.149 Uiso 1 1 calc R
C79 C 0.708(3) 0.3263(17) 0.3795(16) 0.139(9) Uani 1 1 d U
H79 H 0.6944 0.2774 0.3887 0.167 Uiso 1 1 calc R
C80 C 0.745(3) 0.2964(19) 0.2617(16) 0.182(15) Uani 1 1 d U
H80A H 0.7476 0.3235 0.2174 0.273 Uiso 1 1 calc R
H80B H 0.6701 0.2651 0.2520 0.273 Uiso 1 1 calc R
H80C H 0.8218 0.2675 0.2760 0.273 Uiso 1 1 calc R
C81 C 0.289(5) 0.3570(12) 0.258(2) 0.135(11) Uani 1 1 d .
C82 C 0.162(4) 0.3483(14) 0.2246(18) 0.135(11) Uani 1 1 d .
H82 H 0.1333 0.3271 0.1777 0.162 Uiso 1 1 calc R
C83 C 0.089(3) 0.3714(11) 0.263(2) 0.115(9) Uani 1 1 d .
H83 H 0.0012 0.3643 0.2419 0.138 Uiso 1 1 calc R
C84 C 0.113(3) 0.4053(13) 0.3301(19) 0.111(9) Uani 1 1 d .
H84 H 0.0489 0.4244 0.3520 0.133 Uiso 1 1 calc R
C85 C 0.233(4) 0.4081(13) 0.359(2) 0.158(14) Uani 1 1 d .
H85 H 0.2550 0.4263 0.4080 0.190 Uiso 1 1 calc R
C86 C 0.334(3) 0.3872(15) 0.328(2) 0.136(14) Uani 1 1 d .
H86 H 0.4217 0.3928 0.3512 0.163 Uiso 1 1 calc R
C87 C 0.371(5) 0.3277(14) 0.211(2) 0.24(2) Uani 1 1 d .
H87A H 0.3792 0.2761 0.2177 0.364 Uiso 1 1 calc R
H87B H 0.4555 0.3497 0.2242 0.364 Uiso 1 1 calc R
H87C H 0.3330 0.3381 0.1592 0.364 Uiso 1 1 calc R

loop_
_atom_site_aniso_label
_atom_site_aniso_U_11
_atom_site_aniso_U_22
_atom_site_aniso_U_33
_atom_site_aniso_U_23
_atom_site_aniso_U_13
_atom_site_aniso_U_12
Pt1 0.02716(16) 0.03282(17) 0.02887(16) -0.0039(3) 0.00367(11) -0.0006(3)
Cl1 0.0370(12) 0.077(2) 0.0522(14) -0.005(3) 0.0000(10) 0.005(3)
N1 0.027(4) 0.020(4) 0.023(4) -0.004(3) 0.005(3) 0.002(3)
N2 0.027(3) 0.026(3) 0.026(3) -0.002(7) 0.001(3) -0.019(7)
C1 0.032(5) 0.022(5) 0.028(5) -0.003(4) 0.008(4) 0.001(4)
C2 0.029(5) 0.020(4) 0.033(5) 0.011(4) 0.004(4) -0.003(4)
C3 0.026(6) 0.043(7) 0.052(7) -0.014(6) 0.002(5) -0.009(6)
C4 0.034(7) 0.053(9) 0.040(7) -0.014(6) 0.018(6) -0.016(6)
C5 0.031(6) 0.040(6) 0.076(9) -0.027(6) 0.022(6) -0.001(5)
C6 0.027(5) 0.024(5) 0.041(6) -0.001(4) 0.005(4) 0.003(4)
C7 0.023(6) 0.049(7) 0.063(8) 0.007(6) -0.006(5) -0.009(5)
C8 0.029(5) 0.041(6) 0.044(6) -0.002(5) -0.003(5) 0.004(4)
C9 0.038(5) 0.018(7) 0.043(5) 0.009(4) 0.003(4) 0.008(4)
C10 0.027(5) 0.023(5) 0.029(5) 0.001(4) -0.004(4) 0.000(4)
C11 0.036(6) 0.017(4) 0.036(6) -0.002(4) -0.002(4) -0.007(4)
C12 0.028(5) 0.027(5) 0.016(4) 0.009(4) -0.001(4) 0.001(4)
C13 0.014(4) 0.031(5) 0.028(5) 0.003(4) -0.001(4) -0.005(4)
C14 0.026(5) 0.021(4) 0.028(5) -0.002(4) 0.004(4) 0.000(4)
C15 0.026(5) 0.021(5) 0.030(5) 0.000(4) 0.008(4) 0.000(4)
C16 0.016(4) 0.023(5) 0.034(5) -0.008(4) 0.004(4) 0.002(4)
C17 0.023(5) 0.013(5) 0.031(6) 0.001(4) 0.005(4) -0.011(4)
C18 0.022(5) 0.030(5) 0.020(5) 0.002(4) -0.006(4) 0.005(4)
C19 0.044(6) 0.018(4) 0.013(4) -0.005(3) 0.010(4) -0.003(4)
C20 0.044(5) 0.030(7) 0.024(4) -0.013(6) 0.005(4) -0.007(6)
C21 0.032(6) 0.041(6) 0.037(6) 0.004(5) 0.010(5) 0.006(5)
C22 0.081(10) 0.037(6) 0.031(6) 0.016(5) 0.009(6) 0.010(6)
C23 0.053(7) 0.054(9) 0.033(6) 0.006(5) 0.000(5) 0.009(5)
C24 0.035(5) 0.030(6) 0.043(6) -0.004(4) 0.007(5) 0.005(4)
C25 0.049(5) 0.043(6) 0.025(4) 0.018(8) 0.006(4) -0.021(9)
C26 0.046(9) 0.045(9) 0.073(12) 0.011(8) 0.011(8) 0.010(7)
C27 0.056(10) 0.063(10) 0.035(7) -0.004(7) 0.020(7) -0.005(8)
C28 0.042(7) 0.045(7) 0.047(7) 0.005(6) 0.001(6) 0.003(6)
C29 0.067(8) 0.073(8) 0.096(9) -0.009(15) 0.040(7) -0.038(13)
C30 0.067(9) 0.054(8) 0.068(9) -0.001(7) 0.012(7) -0.022(7)
C31 0.029(5) 0.026(5) 0.020(5) -0.001(4) 0.002(4) 0.003(4)
C32 0.026(5) 0.028(5) 0.027(5) -0.009(4) 0.002(4) -0.003(4)
C33 0.026(7) 0.019(6) 0.065(9) -0.001(5) 0.006(6) -0.005(5)
C34 0.036(6) 0.023(5) 0.049(7) -0.004(5) -0.007(5) 0.001(5)
C35 0.028(6) 0.024(5) 0.044(7) -0.008(5) 0.003(5) -0.005(5)
C36 0.036(6) 0.028(5) 0.026(5) 0.004(4) 0.003(4) 0.002(4)
C37 0.048(7) 0.027(6) 0.066(8) -0.013(6) 0.023(6) -0.014(5)
C38 0.111(14) 0.090(12) 0.065(10) -0.015(9) 0.050(10) 0.035(11)
C39 0.025(6) 0.080(10) 0.076(10) -0.009(8) 0.012(6) 0.009(7)
C40 0.029(5) 0.028(5) 0.041(6) -0.022(5) 0.000(5) -0.001(4)
C41 0.042(8) 0.088(11) 0.069(10) 0.019(8) 0.004(7) -0.013(8)
C42 0.027(7) 0.051(9) 0.089(13) 0.017(9) -0.012(8) -0.001(7)
C43 0.025(5) 0.028(5) 0.028(5) -0.007(4) 0.002(4) 0.004(4)
C44 0.024(5) 0.031(5) 0.027(5) 0.002(4) 0.002(4) 0.005(4)
C45 0.027(5) 0.017(5) 0.031(5) 0.000(4) 0.003(4) -0.001(4)
C46 0.028(5) 0.025(5) 0.023(5) -0.004(4) 0.005(4) -0.003(4)
C47 0.023(5) 0.038(6) 0.027(5) 0.005(4) 0.006(4) 0.002(4)
C48 0.030(4) 0.020(7) 0.029(4) -0.003(4) 0.006(4) 0.000(4)
C49 0.040(6) 0.027(5) 0.020(5) 0.001(4) 0.001(4) -0.008(5)
C50 0.036(7) 0.038(6) 0.042(7) -0.002(5) 0.004(5) -0.008(5)
C51 0.044(7) 0.034(6) 0.044(7) 0.012(5) -0.008(5) -0.007(5)
C52 0.064(9) 0.023(6) 0.072(9) 0.016(6) -0.001(7) -0.011(6)
C53 0.058(8) 0.027(6) 0.066(9) -0.004(6) 0.014(7) 0.005(6)
C54 0.046(6) 0.035(6) 0.027(5) -0.007(4) 0.009(5) -0.002(5)
C55 0.026(6) 0.043(8) 0.062(8) 0.009(6) 0.016(6) -0.008(5)
C56 0.081(11) 0.058(9) 0.065(9) 0.012(7) 0.037(8) 0.013(8)
C57 0.031(7) 0.076(11) 0.139(16) -0.009(11) -0.004(9) 0.005(7)
C58 0.063(8) 0.027(6) 0.065(8) -0.001(6) 0.029(7) 0.001(6)
C59 0.040(8) 0.084(11) 0.087(11) -0.026(9) 0.021(8) -0.015(8)
C60 0.082(11) 0.084(11) 0.062(10) -0.004(8) 0.021(8) 0.035(9)
C61 0.034(6) 0.026(5) 0.026(5) -0.003(4) 0.000(4) -0.013(4)
C62 0.045(6) 0.040(6) 0.023(5) -0.007(4) 0.013(5) -0.009(5)
C63 0.088(10) 0.039(6) 0.035(6) -0.009(5) 0.036(7) -0.028(6)
C64 0.070(8) 0.080(9) 0.028(5) 0.035(10) 0.003(5) -0.017(12)
C65 0.051(7) 0.083(13) 0.023(5) 0.013(6) -0.014(5) -0.015(7)
C66 0.045(5) 0.054(6) 0.030(4) -0.009(9) 0.006(4) -0.028(10)
C67 0.065(8) 0.045(7) 0.036(6) 0.002(5) 0.027(6) 0.011(6)
C68 0.038(9) 0.099(15) 0.30(4) 0.074(19) -0.030(14) -0.017(9)
C69 0.18(3) 0.111(17) 0.101(16) -0.024(13) 0.000(16) 0.100(18)
C70 0.039(6) 0.081(13) 0.038(6) 0.019(6) 0.000(5) 0.015(6)
C71 0.086(15) 0.14(2) 0.076(13) 0.036(14) 0.023(11) 0.046(15)
C72 0.038(9) 0.134(18) 0.114(17) 0.040(14) 0.028(10) -0.022(11)
C73 0.020(5) 0.020(4) 0.025(5) -0.013(4) 0.000(4) 0.003(4)
C74 0.127(17) 0.15(2) 0.127(19) 0.041(17) -0.023(16) 0.025(17)
C75 0.077(13) 0.139(19) 0.17(2) 0.053(17) -0.016(14) 0.045(14)
C76 0.084(14) 0.120(17) 0.19(2) 0.072(17) -0.003(16) 0.007(14)
C77 0.087(14) 0.121(17) 0.149(19) -0.005(16) -0.024(14) 0.006(14)
C78 0.095(14) 0.113(17) 0.142(18) 0.020(15) -0.024(14) -0.001(14)
C79 0.125(17) 0.14(2) 0.123(19) 0.042(16) -0.028(16) 0.029(16)
C80 0.16(3) 0.21(3) 0.14(2) -0.07(2) -0.038(19) 0.10(2)
C81 0.21(4) 0.037(11) 0.17(3) 0.053(15) 0.08(3) 0.000(17)
C82 0.19(3) 0.069(16) 0.14(3) 0.048(16) 0.03(3) -0.03(2)
C83 0.14(2) 0.050(12) 0.17(3) 0.029(15) 0.07(2) 0.007(13)
C84 0.14(2) 0.067(15) 0.15(3) 0.047(17) 0.08(2) 0.023(16)
C85 0.15(3) 0.067(15) 0.23(4) 0.073(19) -0.02(3) 0.01(2)
C86 0.073(18) 0.065(16) 0.25(4) 0.07(2) 0.00(2) 0.003(14)
C87 0.47(7) 0.071(16) 0.25(4) 0.08(2) 0.22(5) 0.03(3)

loop_
_atom_type_symbol
_atom_type_description
_atom_type_scat_dispersion_real
_atom_type_scat_dispersion_imag
_atom_type_scat_source
C C 0.0033 0.0016 'International Tables Vol C Tables 4.2.6.8 and 6.1.1.4'
H H 0.0000 0.0000 'International Tables Vol C Tables 4.2.6.8 and 6.1.1.4'
Cl Cl 0.1484 0.1585 'International Tables Vol C Tables 4.2.6.8 and 6.1.1.4'
N N 0.0061 0.0033 'International Tables Vol C Tables 4.2.6.8 and 6.1.1.4'
Pt Pt -1.7033 8.3905 'International Tables Vol C Tables 4.2.6.8 and 6.1.1.4'

loop_
_geom_angle_atom_site_label_1
_geom_angle_atom_site_label_2
_geom_angle_atom_site_label_3
_geom_angle
N2 Pt1 C73 95.2(4)
N2 Pt1 N1 80.0(4)
C73 Pt1 N1 175.2(3)
N2 Pt1 Cl1 173.3(2)
C73 Pt1 Cl1 89.0(3)
N1 Pt1 Cl1 95.8(2)
C1 N1 C13 119.1(8)
C1 N1 Pt1 111.1(6)
C13 N1 Pt1 128.9(6)
C12 N2 C43 118.2(7)
C12 N2 Pt1 113.5(6)
C43 N2 Pt1 126.6(8)
N1 C1 C2 133.9(9)
N1 C1 C12 116.4(8)
C2 C1 C12 109.2(8)
C3 C2 C11 116.5(10)
C3 C2 C1 137.3(10)
C11 C2 C1 105.3(9)
C4 C3 C2 121.6(12)
C4 C3 H3 119.2
C2 C3 H3 119.2
C3 C4 C5 121.3(13)
C3 C4 H4 119.4
C5 C4 H4 119.4
C6 C5 C4 119.6(11)
C6 C5 H5 120.2
C4 C5 H5 120.2
C11 C6 C5 118.0(10)
C11 C6 C7 114.2(10)
C5 C6 C7 127.7(10)
C8 C7 C6 121.0(11)
C8 C7 H7 119.5
C6 C7 H7 119.5
C7 C8 C9 123.4(10)
C7 C8 H8 118.3
C9 C8 H8 118.3
C10 C9 C8 117.1(10)
C10 C9 H9 121.5
C8 C9 H9 121.5
C9 C10 C11 119.2(9)
C9 C10 C12 133.9(9)
C11 C10 C12 106.8(8)
C6 C11 C10 125.0(9)
C6 C11 C2 122.9(10)
C10 C11 C2 112.0(9)
N2 C12 C10 134.6(9)
N2 C12 C1 118.4(8)
C10 C12 C1 106.5(8)
C14 C13 C18 121.4(9)
C14 C13 N1 117.9(8)
C18 C13 N1 120.7(9)
C13 C14 C15 120.1(9)
C13 C14 H14 119.9
C15 C14 H14 119.9
C14 C15 C16 118.6(9)
C14 C15 C19 119.9(8)
C16 C15 C19 121.5(8)
C17 C16 C15 121.9(9)
C17 C16 H16 119.1
C15 C16 H16 119.1
C16 C17 C18 117.9(9)
C16 C17 C31 119.4(9)
C18 C17 C31 122.6(9)
C13 C18 C17 119.9(9)
C13 C18 H18 120.0
C17 C18 H18 120.0
C24 C19 C20 120.5(9)
C24 C19 C15 119.0(9)
C20 C19 C15 120.5(9)
C21 C20 C19 118.2(9)
C21 C20 C25 121.8(10)
C19 C20 C25 119.9(11)
C22 C21 C20 121.3(10)
C22 C21 H21 119.3
C20 C21 H21 119.3
C23 C22 C21 120.6(11)
C23 C22 H22 119.7
C21 C22 H22 119.7
C22 C23 C24 120.6(12)
C22 C23 H23 119.7
C24 C23 H23 119.7
C19 C24 C23 118.6(10)
C19 C24 C28 121.1(9)
C23 C24 C28 120.3(10)
C26 C25 C20 114.4(13)
C26 C25 C27 111.4(8)
C20 C25 C27 110.7(14)
C26 C25 H25 106.6
C20 C25 H25 106.6
C27 C25 H25 106.6
C25 C26 H26A 109.5
C25 C26 H26B 109.5
H26A C26 H26B 109.5
C25 C26 H26C 109.5
H26A C26 H26C 109.5
H26B C26 H26C 109.5
C25 C27 H27A 109.5
C25 C27 H27B 109.5
H27A C27 H27B 109.5
C25 C27 H27C 109.5
H27A C27 H27C 109.5
H27B C27 H27C 109.5
C29 C28 C30 110.9(11)
C29 C28 C24 111.9(11)
C30 C28 C24 112.9(11)
C29 C28 H28 106.9
C30 C28 H28 106.9
C24 C28 H28 106.9
C28 C29 H29A 109.5
C28 C29 H29B 109.5
H29A C29 H29B 109.5
C28 C29 H29C 109.5
H29A C29 H29C 109.5
H29B C29 H29C 109.5
C28 C30 H30A 109.5
C28 C30 H30B 109.5
H30A C30 H30B 109.5
C28 C30 H30C 109.5
H30A C30 H30C 109.5
H30B C30 H30C 109.5
C32 C31 C36 120.7(9)
C32 C31 C17 119.1(9)
C36 C31 C17 120.2(9)
C31 C32 C33 119.5(10)
C31 C32 C37 124.0(9)
C33 C32 C37 116.5(10)
C34 C33 C32 119.3(11)
C34 C33 H33 120.3
C32 C33 H33 120.3
C35 C34 C33 119.4(11)
C35 C34 H34 120.3
C33 C34 H34 120.3
C36 C35 C34 123.8(11)
C36 C35 H35 118.1
C34 C35 H35 118.1
C35 C36 C31 117.1(10)
C35 C36 C40 122.4(10)
C31 C36 C40 120.5(9)
C38 C37 C39 112.6(12)
C38 C37 C32 109.1(12)
C39 C37 C32 113.8(10)
C38 C37 H37 107.0
C39 C37 H37 107.0
C32 C37 H37 107.0
C37 C38 H38A 109.5
C37 C38 H38B 109.5
H38A C38 H38B 109.5
C37 C38 H38C 109.5
H38A C38 H38C 109.5
H38B C38 H38C 109.5
C37 C39 H39A 109.5
C37 C39 H39B 109.5
H39A C39 H39B 109.5
C37 C39 H39C 109.5
H39A C39 H39C 109.5
H39B C39 H39C 109.5
C41 C40 C36 112.3(9)
C41 C40 C42 109.2(11)
C36 C40 C42 113.0(10)
C41 C40 H40 107.3
C36 C40 H40 107.3
C42 C40 H40 107.3
C40 C41 H41A 109.5
C40 C41 H41B 109.5
H41A C41 H41B 109.5
C40 C41 H41C 109.5
H41A C41 H41C 109.5
H41B C41 H41C 109.5
C40 C42 H42A 109.5
C40 C42 H42B 109.5
H42A C42 H42B 109.5
C40 C42 H42C 109.5
H42A C42 H42C 109.5
H42B C42 H42C 109.5
C44 C43 C48 121.0(9)
C44 C43 N2 118.6(10)
C48 C43 N2 120.4(9)
C43 C44 C45 120.5(9)
C43 C44 H44 119.7
C45 C44 H44 119.7
C44 C45 C46 118.6(9)
C44 C45 C49 120.6(9)
C46 C45 C49 120.7(9)
C45 C46 C47 120.9(9)
C45 C46 H46 119.5
C47 C46 H46 119.5
C48 C47 C46 120.8(9)
C48 C47 C61 122.5(9)
C46 C47 C61 116.7(9)
C47 C48 C43 118.1(8)
C47 C48 H48 121.0
C43 C48 H48 121.0
C54 C49 C50 121.5(10)
C54 C49 C45 119.5(10)
C50 C49 C45 119.0(10)
C51 C50 C49 117.8(12)
C51 C50 C55 119.7(11)
C49 C50 C55 122.4(10)
C50 C51 C52 121.1(12)
C50 C51 H51 119.4
C52 C51 H51 119.4
C51 C52 C53 120.4(11)
C51 C52 H52 119.8
C53 C52 H52 119.8
C54 C53 C52 120.2(11)
C54 C53 H53 119.9
C52 C53 H53 119.9
C49 C54 C53 119.0(11)
C49 C54 C58 121.9(10)
C53 C54 C58 119.0(11)
C56 C55 C57 111.7(12)
C56 C55 C50 112.0(11)
C57 C55 C50 111.9(12)
C56 C55 H55 106.9
C57 C55 H55 106.9
C50 C55 H55 106.9
C55 C56 H56A 109.5
C55 C56 H56B 109.5
H56A C56 H56B 109.5
C55 C56 H56C 109.5
H56A C56 H56C 109.5
H56B C56 H56C 109.5
C55 C57 H57A 109.5
C55 C57 H57B 109.5
H57A C57 H57B 109.5
C55 C57 H57C 109.5
H57A C57 H57C 109.5
H57B C57 H57C 109.5
C54 C58 C59 111.4(11)
C54 C58 C60 110.3(12)
C59 C58 C60 109.5(11)
C54 C58 H58 108.5
C59 C58 H58 108.5
C60 C58 H58 108.5
C58 C59 H59A 109.5
C58 C59 H59B 109.5
H59A C59 H59B 109.5
C58 C59 H59C 109.5
H59A C59 H59C 109.5
H59B C59 H59C 109.5
C58 C60 H60A 109.5
C58 C60 H60B 109.5
H60A C60 H60B 109.5
C58 C60 H60C 109.5
H60A C60 H60C 109.5
H60B C60 H60C 109.5
C62 C61 C66 120.2(9)
C62 C61 C47 119.8(9)
C66 C61 C47 120.0(9)
C61 C62 C63 117.9(11)
C61 C62 C67 121.4(9)
C63 C62 C67 120.7(10)
C64 C63 C62 120.9(11)
C64 C63 H63 119.6
C62 C63 H63 119.6
C65 C64 C63 120.8(10)
C65 C64 H64 119.6
C63 C64 H64 119.6
C64 C65 C66 122.1(12)
C64 C65 H65 118.9
C66 C65 H65 118.9
C65 C66 C61 118.0(11)
C65 C66 C70 120.9(12)
C61 C66 C70 121.1(9)
C68 C67 C62 112.1(12)
C68 C67 C69 107.3(17)
C62 C67 C69 113.2(13)
C68 C67 H67 108.0
C62 C67 H67 108.0
C69 C67 H67 108.0
C67 C68 H68A 109.5
C67 C68 H68B 109.5
H68A C68 H68B 109.5
C67 C68 H68C 109.5
H68A C68 H68C 109.5
H68B C68 H68C 109.5
C67 C69 H69A 109.5
C67 C69 H69B 109.5
H69A C69 H69B 109.5
C67 C69 H69C 109.5
H69A C69 H69C 109.5
H69B C69 H69C 109.5
C71 C70 C66 112.7(14)
C71 C70 C72 112.3(14)
C66 C70 C72 107.9(14)
C71 C70 H70 107.9
C66 C70 H70 107.9
C72 C70 H70 107.9
C70 C71 H71A 109.5
C70 C71 H71B 109.5
H71A C71 H71B 109.5
C70 C71 H71C 109.5
H71A C71 H71C 109.5
H71B C71 H71C 109.5
C70 C72 H72A 109.5
C70 C72 H72B 109.5
H72A C72 H72B 109.5
C70 C72 H72C 109.5
H72A C72 H72C 109.5
H72B C72 H72C 109.5
Pt1 C73 H73A 109.5
Pt1 C73 H73B 109.5
H73A C73 H73B 109.5
Pt1 C73 H73C 109.5
H73A C73 H73C 109.5
H73B C73 H73C 109.5
C79 C74 C75 120(4)
C79 C74 C80 126(4)
C75 C74 C80 114(3)
C74 C75 C76 117(3)
C74 C75 H75 121.5
C76 C75 H75 121.5
C77 C76 C75 120(3)
C77 C76 H76 119.9
C75 C76 H76 119.9
C78 C77 C76 120(3)
C78 C77 H77 120.2
C76 C77 H77 120.2
C77 C78 C79 119(3)
C77 C78 H78 120.7
C79 C78 H78 120.7
C74 C79 C78 124(3)
C74 C79 H79 118.0
C78 C79 H79 118.0
C74 C80 H80A 109.5
C74 C80 H80B 109.5
H80A C80 H80B 109.5
C74 C80 H80C 109.5
H80A C80 H80C 109.5
H80B C80 H80C 109.5
C82 C81 C86 125(3)
C82 C81 C87 110(4)
C86 C81 C87 125(5)
C83 C82 C81 113(4)
C83 C82 H82 123.6
C81 C82 H82 123.6
C82 C83 C84 131(3)
C82 C83 H83 114.3
C84 C83 H83 114.3
C85 C84 C83 112(3)
C85 C84 H84 123.9
C83 C84 H84 123.9
C84 C85 C86 128(4)
C84 C85 H85 116.1
C86 C85 H85 116.1
C85 C86 C81 111(3)
C85 C86 H86 124.6
C81 C86 H86 124.6
C81 C87 H87A 109.5
C81 C87 H87B 109.5
H87A C87 H87B 109.5
C81 C87 H87C 109.5
H87A C87 H87C 109.5
H87B C87 H87C 109.5

loop_
_geom_bond_atom_site_label_1
_geom_bond_atom_site_label_2
_geom_bond_distance
Pt1 N2 2.035(6)
Pt1 C73 2.119(8)
Pt1 N1 2.126(7)
Pt1 Cl1 2.253(3)
N1 C1 1.306(13)
N1 C13 1.427(12)
N2 C12 1.296(14)
N2 C43 1.428(13)
C1 C2 1.446(14)
C1 C12 1.476(13)
C2 C3 1.380(16)
C2 C11 1.440(14)
C3 C4 1.368(19)
C3 H3 0.9500
C4 C5 1.404(19)
C4 H4 0.9500
C5 C6 1.402(15)
C5 H5 0.9500
C6 C11 1.381(14)
C6 C7 1.448(15)
C7 C8 1.357(17)
C7 H7 0.9500
C8 C9 1.417(15)
C8 H8 0.9500
C9 C10 1.380(14)
C9 H9 0.9500
C10 C11 1.415(14)
C10 C12 1.465(13)
C13 C14 1.370(13)
C13 C18 1.379(14)
C14 C15 1.383(13)
C14 H14 0.9500
C15 C16 1.402(13)
C15 C19 1.511(13)
C16 C17 1.384(14)
C16 H16 0.9500
C17 C18 1.405(14)
C17 C31 1.493(13)
C18 H18 0.9500
C19 C24 1.396(15)
C19 C20 1.411(15)
C20 C21 1.393(17)
C20 C25 1.531(14)
C21 C22 1.368(17)
C21 H21 0.9500
C22 C23 1.364(17)
C22 H22 0.9500
C23 C24 1.408(14)
C23 H23 0.9500
C24 C28 1.535(16)
C25 C26 1.47(2)
C25 C27 1.59(2)
C25 H25 1.0000
C26 H26A 0.9800
C26 H26B 0.9800
C26 H26C 0.9800
C27 H27A 0.9800
C27 H27B 0.9800
C27 H27C 0.9800
C28 C29 1.50(2)
C28 C30 1.507(18)
C28 H28 1.0000
C29 H29A 0.9800
C29 H29B 0.9800
C29 H29C 0.9800
C30 H30A 0.9800
C30 H30B 0.9800
C30 H30C 0.9800
C31 C32 1.390(14)
C31 C36 1.421(14)
C32 C33 1.412(16)
C32 C37 1.531(15)
C33 C34 1.382(18)
C33 H33 0.9500
C34 C35 1.379(15)
C34 H34 0.9500
C35 C36 1.357(15)
C35 H35 0.9500
C36 C40 1.522(15)
C37 C38 1.504(19)
C37 C39 1.513(18)
C37 H37 1.0000
C38 H38A 0.9800
C38 H38B 0.9800
C38 H38C 0.9800
C39 H39A 0.9800
C39 H39B 0.9800
C39 H39C 0.9800
C40 C41 1.508(17)
C40 C42 1.536(17)
C40 H40 1.0000
C41 H41A 0.9800
C41 H41B 0.9800
C41 H41C 0.9800
C42 H42A 0.9800
C42 H42B 0.9800
C42 H42C 0.9800
C43 C44 1.375(14)
C43 C48 1.396(13)
C44 C45 1.376(14)
C44 H44 0.9500
C45 C46 1.379(14)
C45 C49 1.523(14)
C46 C47 1.382(14)
C46 H46 0.9500
C47 C48 1.371(13)
C47 C61 1.510(13)
C48 H48 0.9500
C49 C54 1.385(16)
C49 C50 1.423(16)
C50 C51 1.380(16)
C50 C55 1.520(18)
C51 C52 1.382(18)
C51 H51 0.9500
C52 C53 1.394(19)
C52 H52 0.9500
C53 C54 1.388(16)
C53 H53 0.9500
C54 C58 1.520(17)
C55 C56 1.504(19)
C55 C57 1.50(2)
C55 H55 1.0000
C56 H56A 0.9800
C56 H56B 0.9800
C56 H56C 0.9800
C57 H57A 0.9800
C57 H57B 0.9800
C57 H57C 0.9800
C58 C59 1.54(2)
C58 C60 1.555(18)
C58 H58 1.0000
C59 H59A 0.9800
C59 H59B 0.9800
C59 H59C 0.9800
C60 H60A 0.9800
C60 H60B 0.9800
C60 H60C 0.9800
C61 C62 1.399(15)
C61 C66 1.432(18)
C62 C63 1.415(15)
C62 C67 1.516(17)
C63 C64 1.37(2)
C63 H63 0.9500
C64 C65 1.345(18)
C64 H64 0.9500
C65 C66 1.382(14)
C65 H65 0.9500
C66 C70 1.546(16)
C67 C68 1.46(2)
C67 C69 1.52(2)
C67 H67 1.0000
C68 H68A 0.9800
C68 H68B 0.9800
C68 H68C 0.9800
C69 H69A 0.9800
C69 H69B 0.9800
C69 H69C 0.9800
C70 C71 1.51(2)
C70 C72 1.55(2)
C70 H70 1.0000
C71 H71A 0.9800
C71 H71B 0.9800
C71 H71C 0.9800
C72 H72A 0.9800
C72 H72B 0.9800
C72 H72C 0.9800
C73 H73A 0.9800
C73 H73B 0.9800
C73 H73C 0.9800
C74 C79 1.30(4)
C74 C75 1.38(4)
C74 C80 1.39(4)
C75 C76 1.48(4)
C75 H75 0.9500
C76 C77 1.41(4)
C76 H76 0.9500
C77 C78 1.32(3)
C77 H77 0.9500
C78 C79 1.46(4)
C78 H78 0.9500
C79 H79 0.9500
C80 H80A 0.9800
C80 H80B 0.9800
C80 H80C 0.9800
C81 C82 1.39(4)
C81 C86 1.42(4)
C81 C87 1.49(4)
C82 C83 1.26(4)
C82 H82 0.9500
C83 C84 1.38(4)
C83 H83 0.9500
C84 C85 1.29(4)
C84 H84 0.9500
C85 C86 1.41(5)
C85 H85 0.9500
C86 H86 0.9500
C87 H87A 0.9800
C87 H87B 0.9800
C87 H87C 0.9800

loop_
_geom_torsion_atom_site_label_1
_geom_torsion_atom_site_label_2
_geom_torsion_atom_site_label_3
_geom_torsion_atom_site_label_4
_geom_torsion
N2 Pt1 N1 C1 -6.9(7)
Cl1 Pt1 N1 C1 167.8(6)
N2 Pt1 N1 C13 -175.6(8)
Cl1 Pt1 N1 C13 -0.9(8)
C73 Pt1 N2 C12 -174.7(9)
N1 Pt1 N2 C12 5.9(9)
C73 Pt1 N2 C43 -9.5(10)
N1 Pt1 N2 C43 171.0(10)
C13 N1 C1 C2 5.1(16)
Pt1 N1 C1 C2 -164.9(9)
C13 N1 C1 C12 176.7(8)
Pt1 N1 C1 C12 6.7(10)
N1 C1 C2 C3 3(2)
C12 C1 C2 C3 -168.8(12)
N1 C1 C2 C11 171.4(10)
C12 C1 C2 C11 -0.6(10)
C11 C2 C3 C4 3.0(17)
C1 C2 C3 C4 170.2(13)
C2 C3 C4 C5 0(2)
C3 C4 C5 C6 -2(2)
C4 C5 C6 C11 0.6(18)
C4 C5 C6 C7 -176.7(13)
C11 C6 C7 C8 -1.0(16)
C5 C6 C7 C8 176.4(11)
C6 C7 C8 C9 -0.8(18)
C7 C8 C9 C10 1.3(15)
C8 C9 C10 C11 0.1(13)
C8 C9 C10 C12 -175.0(10)
C5 C6 C11 C10 -175.2(10)
C7 C6 C11 C10 2.4(15)
C5 C6 C11 C2 2.4(15)
C7 C6 C11 C2 -179.9(9)
C9 C10 C11 C6 -2.1(15)
C12 C10 C11 C6 174.3(9)
C9 C10 C11 C2 -179.9(8)
C12 C10 C11 C2 -3.6(11)
C3 C2 C11 C6 -4.2(15)
C1 C2 C11 C6 -175.3(9)
C3 C2 C11 C10 173.7(9)
C1 C2 C11 C10 2.6(11)
C43 N2 C12 C10 0.0(19)
Pt1 N2 C12 C10 166.4(9)
C43 N2 C12 C1 -170.7(9)
Pt1 N2 C12 C1 -4.2(13)
C9 C10 C12 N2 7(2)
C11 C10 C12 N2 -168.4(12)
C9 C10 C12 C1 178.6(10)
C11 C10 C12 C1 3.0(10)
N1 C1 C12 N2 -2.0(14)
C2 C1 C12 N2 171.6(10)
N1 C1 C12 C10 -175.1(8)
C2 C1 C12 C10 -1.5(10)
C1 N1 C13 C14 -106.4(10)
Pt1 N1 C13 C14 61.6(11)
C1 N1 C13 C18 73.5(12)
Pt1 N1 C13 C18 -118.6(9)
C18 C13 C14 C15 -3.6(14)
N1 C13 C14 C15 176.2(8)
C13 C14 C15 C16 2.7(14)
C13 C14 C15 C19 -179.5(9)
C14 C15 C16 C17 0.4(14)
C19 C15 C16 C17 -177.3(9)
C15 C16 C17 C18 -2.7(15)
C15 C16 C17 C31 176.1(9)
C14 C13 C18 C17 1.2(15)
N1 C13 C18 C17 -178.6(9)
C16 C17 C18 C13 1.9(15)
C31 C17 C18 C13 -176.8(9)
C14 C15 C19 C24 -103.9(11)
C16 C15 C19 C24 73.8(12)
C14 C15 C19 C20 75.6(13)
C16 C15 C19 C20 -106.7(12)
C24 C19 C20 C21 -3.4(17)
C15 C19 C20 C21 177.2(10)
C24 C19 C20 C25 180.0(12)
C15 C19 C20 C25 0.5(17)
C19 C20 C21 C22 1.6(18)
C25 C20 C21 C22 178.2(13)
C20 C21 C22 C23 -0.3(19)
C21 C22 C23 C24 0.7(18)
C20 C19 C24 C23 3.8(15)
C15 C19 C24 C23 -176.7(9)
C20 C19 C24 C28 -172.6(10)
C15 C19 C24 C28 6.8(14)
C22 C23 C24 C19 -2.5(16)
C22 C23 C24 C28 174.0(11)
C21 C20 C25 C26 -94.0(18)
C19 C20 C25 C26 82.5(13)
C21 C20 C25 C27 32.8(17)
C19 C20 C25 C27 -150.7(11)
C19 C24 C28 C29 115.7(12)
C23 C24 C28 C29 -60.7(14)
C19 C24 C28 C30 -118.4(12)
C23 C24 C28 C30 65.2(14)
C16 C17 C31 C32 -87.6(12)
C18 C17 C31 C32 91.1(13)
C16 C17 C31 C36 93.0(12)
C18 C17 C31 C36 -88.3(13)
C36 C31 C32 C33 -3.2(16)
C17 C31 C32 C33 177.4(11)
C36 C31 C32 C37 178.7(10)
C17 C31 C32 C37 -0.6(15)
C31 C32 C33 C34 3.1(19)
C37 C32 C33 C34 -178.8(12)
C32 C33 C34 C35 -1(2)
C33 C34 C35 C36 -0.6(19)
C34 C35 C36 C31 0.5(17)
C34 C35 C36 C40 -178.9(10)
C32 C31 C36 C35 1.5(14)
C17 C31 C36 C35 -179.2(10)
C32 C31 C36 C40 -179.1(9)
C17 C31 C36 C40 0.2(14)
C31 C32 C37 C38 -102.8(13)
C33 C32 C37 C38 79.1(15)
C31 C32 C37 C39 130.5(12)
C33 C32 C37 C39 -47.6(16)
C35 C36 C40 C41 71.7(14)
C31 C36 C40 C41 -107.7(12)
C35 C36 C40 C42 -52.4(15)
C31 C36 C40 C42 128.2(12)
C12 N2 C43 C44 87.5(14)
Pt1 N2 C43 C44 -77.0(11)
C12 N2 C43 C48 -92.1(12)
Pt1 N2 C43 C48 103.4(11)
C48 C43 C44 C45 1.2(14)
N2 C43 C44 C45 -178.5(9)
C43 C44 C45 C46 -0.6(14)
C43 C44 C45 C49 -179.7(9)
C44 C45 C46 C47 -0.3(15)
C49 C45 C46 C47 178.8(9)
C45 C46 C47 C48 0.6(15)
C45 C46 C47 C61 -179.8(9)
C46 C47 C48 C43 0.0(14)
C61 C47 C48 C43 -179.6(9)
C44 C43 C48 C47 -0.8(14)
N2 C43 C48 C47 178.8(9)
C44 C45 C49 C54 98.6(12)
C46 C45 C49 C54 -80.5(13)
C44 C45 C49 C50 -80.2(13)
C46 C45 C49 C50 100.7(12)
C54 C49 C50 C51 0.5(16)
C45 C49 C50 C51 179.3(10)
C54 C49 C50 C55 -178.9(11)
C45 C49 C50 C55 -0.1(16)
C49 C50 C51 C52 -0.1(18)
C55 C50 C51 C52 179.2(12)
C50 C51 C52 C53 -1(2)
C51 C52 C53 C54 1(2)
C50 C49 C54 C53 0.0(16)
C45 C49 C54 C53 -178.8(11)
C50 C49 C54 C58 177.8(11)
C45 C49 C54 C58 -1.0(15)
C52 C53 C54 C49 -0.8(19)
C52 C53 C54 C58 -178.7(12)
C51 C50 C55 C56 -70.5(16)
C49 C50 C55 C56 108.8(13)
C51 C50 C55 C57 55.8(17)
C49 C50 C55 C57 -124.9(13)
C49 C54 C58 C59 -112.9(13)
C53 C54 C58 C59 64.9(15)
C49 C54 C58 C60 125.4(12)
C53 C54 C58 C60 -56.8(15)
C48 C47 C61 C62 -96.8(12)
C46 C47 C61 C62 83.6(12)
C48 C47 C61 C66 84.4(14)
C46 C47 C61 C66 -95.2(14)
C66 C61 C62 C63 2.8(16)
C47 C61 C62 C63 -176.0(9)
C66 C61 C62 C67 -175.6(12)
C47 C61 C62 C67 5.7(15)
C61 C62 C63 C64 0.7(18)
C67 C62 C63 C64 179.0(14)
C62 C63 C64 C65 -3(3)
C63 C64 C65 C66 2(3)
C64 C65 C66 C61 1(2)
C64 C65 C66 C70 177.6(17)
C62 C61 C66 C65 -4(2)
C47 C61 C66 C65 175.0(12)
C62 C61 C66 C70 180.0(12)
C47 C61 C66 C70 -1(2)
C61 C62 C67 C68 110.9(17)
C63 C62 C67 C68 -67.3(19)
C61 C62 C67 C69 -127.6(15)
C63 C62 C67 C69 54.2(18)
C65 C66 C70 C71 36(2)
C61 C66 C70 C71 -148.0(17)
C65 C66 C70 C72 -89(2)
C61 C66 C70 C72 87.5(16)
C79 C74 C75 C76 6(4)
C80 C74 C75 C76 -177(2)
C74 C75 C76 C77 -8(4)
C75 C76 C77 C78 4(4)
C76 C77 C78 C79 3(4)
C75 C74 C79 C78 0(4)
C80 C74 C79 C78 -176(3)
C77 C78 C79 C74 -5(4)
C86 C81 C82 C83 1(3)
C87 C81 C82 C83 179.2(19)
C81 C82 C83 C84 2(4)
C82 C83 C84 C85 -6(4)
C83 C84 C85 C86 6(4)
C84 C85 C86 C81 -4(4)
C82 C81 C86 C85 -1(3)
C87 C81 C86 C85 -178.3(18)
